data_7061285
loop_
_publ_author_name
'Lamola, Jairus L.'
'Adeyinka, Adedapo S.'
'Malan, Frederick P.'
'Moshapo, Paseka T.'
'Holzapfel, Cedric W.'
'Maumela, Munaka Christopher'

_publ_section_title
;
 Exploring steric and electronic parameters of biaryl phosphacycles
;
_journal_issue 10
_journal_name_full 'New Journal of Chemistry'
_journal_page_first 4677
_journal_page_last 4686
_journal_paper_doi 10.1039/D1NJ05769C
_journal_volume 46
_journal_year 2022
_chemical_formula_moiety 'C10.4 H14 O0.8 P0.4 Se0.4'
_chemical_formula_sum 'C10.4 H14 O0.8 P0.4 Se0.4'
_chemical_formula_weight 195.79
_space_group_crystal_system orthorhombic
_space_group_IT_number 33
_space_group_name_Hall 'P 2c -2n'
_space_group_name_H-M_alt 'P n a 21'
_atom_sites_solution_hydrogens geom
_audit_creation_date 2020-12-22
_audit_creation_method
;
Olex2 1.3
(compiled 2019.09.11 svn.r3662 for OlexSys, GUI svn.r5938)
;
_audit_update_record
;
2020-12-22 deposited with the CCDC.	2022-02-02 downloaded from the CCDC.
;
_cell_angle_alpha 90
_cell_angle_beta 90
_cell_angle_gamma 90
_cell_formula_units_Z 10
_cell_length_a 17.57166(18)
_cell_length_b 14.50525(17)
_cell_length_c 9.46339(10)
_cell_measurement_reflns_used 19897
_cell_measurement_temperature 149.98(10)
_cell_measurement_theta_max 76.1580
_cell_measurement_theta_min 3.9230
_cell_volume 2412.04(5)
_computing_cell_refinement 'CrysAlisPro 1.171.40.82a (Rigaku OD, 2020)'
_computing_data_collection 'CrysAlisPro 1.171.40.82a (Rigaku OD, 2020)'
_computing_data_reduction 'CrysAlisPro 1.171.40.82a (Rigaku OD, 2020)'
_computing_molecular_graphics 'Olex2 1.3 (Dolomanov et al., 2009)'
_computing_publication_material 'Olex2 1.3 (Dolomanov et al., 2009)'
_computing_structure_refinement 'ShelXL 2018/3 (Sheldrick, 2015)'
_computing_structure_solution 'ShelXS (Sheldrick, 2008)'
_diffrn_ambient_environment N~2~
_diffrn_ambient_temperature 149.98(10)
_diffrn_detector 'Hybrid Pixel Array Detector'
_diffrn_detector_area_resol_mean 10.0000
_diffrn_detector_type HyPix
_diffrn_measured_fraction_theta_full 1.000
_diffrn_measured_fraction_theta_max 0.986
_diffrn_measurement_details
;
List of Runs (angles in degrees, time in seconds):

  # Type    Start    End  Width  t~exp~   \w     \q     \k     \f   Frames
#--------------------------------------------------------------------------
  1  \w     -4.00  28.00   0.50    0.05    --  -47.20  19.00 -30.00   64
  2  \w     -4.00  28.00   0.50    0.05    --  -47.20  19.00   0.00   64
  3  \w     -4.00  28.00   0.50    0.05    --  -47.20  19.00 -60.00   64
  4  \w     -4.00  28.00   0.50    0.05    --  -47.20  19.00-120.00   64
  5  \w     -4.00  28.00   0.50    0.05    --  -47.20  19.00-150.00   64
  6  \w     -4.00  28.00   0.50    0.05    --  -47.20  19.00 -90.00   64
  7  \w      3.00  84.00   0.50    0.05    --   47.20-106.00  82.00  162
  8  \w     -4.00  28.00   0.50    0.05    --  -47.20  19.00  90.00   64
  9  \w     25.00 120.00   0.50    0.05    --   47.20  77.00 120.00  190
 10  \w     92.00 178.00   0.50    0.05    --  104.75  30.00  30.00  172
 11  \w     91.00 116.00   0.50    0.05    --  104.75  15.00 -90.00   50
 12  \w     82.00 178.00   0.50    0.05    --  104.75  76.00 -65.00  192
 13  \w     91.00 176.00   0.50    0.05    --  104.75  15.00-180.00  170
 14  \w     32.00  60.00   0.50    0.05    --  104.75 -50.00 -51.00   56
 15  \w     32.00  80.00   0.50    0.05    --  104.75 -61.00-120.00   96
 16  \w     32.00  80.00   0.50    0.05    --  104.75 -61.00  60.00   96
 17  \w     32.00 128.00   0.50    0.05    --  104.75 -77.00 120.00  192
 18  \w     32.00 106.00   0.50    0.05    --  104.75 -94.00  90.00  148
 19  \w     32.00 106.00   0.50    0.05    --  104.75 -94.00 120.00  148
 20  \w     32.00 107.00   0.50    0.05    --  104.75-106.00  82.00  150
 21  \w     32.00 120.00   0.50    0.05    --   47.20  57.00-150.00  176
 22  \w     25.00 120.00   0.50    0.05    --   47.20  77.00  30.00  190
 23  \w     25.00 120.00   0.50    0.05    --   47.20  77.00 -90.00  190
 24  \w    -72.00 -29.00   0.50    0.05    -- -102.00  61.00  30.00   86
 25  \w   -107.00 -29.00   0.50    0.05    -- -102.00 106.00-178.00  156
;
_diffrn_measurement_device 'four-circle diffractometer'
_diffrn_measurement_device_type 'XtaLAB Synergy R, DW system, HyPix'
_diffrn_measurement_method '\w scans'
_diffrn_orient_matrix_type 'CrysAlisPro convention (1999,Acta A55,543-557)'
_diffrn_orient_matrix_UB_11 0.0490931000
_diffrn_orient_matrix_UB_12 -0.0681921000
_diffrn_orient_matrix_UB_13 0.0852873000
_diffrn_orient_matrix_UB_21 0.0196481000
_diffrn_orient_matrix_UB_22 0.0771253000
_diffrn_orient_matrix_UB_23 0.1058926000
_diffrn_orient_matrix_UB_31 -0.0699380000
_diffrn_orient_matrix_UB_32 -0.0260869000
_diffrn_orient_matrix_UB_33 0.0895159000
_diffrn_radiation_monochromator mirror
_diffrn_radiation_probe x-ray
_diffrn_radiation_type 'Cu K\a'
_diffrn_radiation_wavelength 1.54184
_diffrn_reflns_av_R_equivalents 0.0319
_diffrn_reflns_av_unetI/netI 0.0205
_diffrn_reflns_Laue_measured_fraction_full 1.000
_diffrn_reflns_Laue_measured_fraction_max 0.986
_diffrn_reflns_limit_h_max 19
_diffrn_reflns_limit_h_min -22
_diffrn_reflns_limit_k_max 18
_diffrn_reflns_limit_k_min -18
_diffrn_reflns_limit_l_max 11
_diffrn_reflns_limit_l_min -10
_diffrn_reflns_number 21630
_diffrn_reflns_point_group_measured_fraction_full 0.954
_diffrn_reflns_point_group_measured_fraction_max 0.916
_diffrn_reflns_theta_full 67.684
_diffrn_reflns_theta_max 76.266
_diffrn_reflns_theta_min 3.952
_diffrn_source 'Rotating-anode X-ray tube'
_diffrn_source_type 'Rigaku (Cu) X-ray Source'
_exptl_absorpt_coefficient_mu 2.877
_exptl_absorpt_correction_T_max 1.00000
_exptl_absorpt_correction_T_min 0.60517
_exptl_absorpt_correction_type multi-scan
_exptl_absorpt_process_details
;
CrysAlisPro 1.171.40.82a (Rigaku Oxford Diffraction, 2020)
Empirical absorption correction using spherical harmonics,
implemented in SCALE3 ABSPACK scaling algorithm.
;
_exptl_crystal_colour colourless
_exptl_crystal_density_diffrn 1.348
_exptl_crystal_description block
_exptl_crystal_F_000 1024
_exptl_crystal_size_max 0.435
_exptl_crystal_size_mid 0.364
_exptl_crystal_size_min 0.284
_refine_diff_density_max 0.381
_refine_diff_density_min -0.377
_refine_diff_density_rms 0.054
_refine_ls_abs_structure_details
;
 Flack x determined using 1912 quotients [(I+)-(I-)]/[(I+)+(I-)]
 (Parsons, Flack and Wagner, Acta Cryst. B69 (2013) 249-259).
;
_refine_ls_abs_structure_Flack -0.010(10)
_refine_ls_extinction_method none
_refine_ls_goodness_of_fit_ref 1.047
_refine_ls_hydrogen_treatment constr
_refine_ls_matrix_type full
_refine_ls_number_parameters 273
_refine_ls_number_reflns 4625
_refine_ls_number_restraints 1
_refine_ls_restrained_S_all 1.047
_refine_ls_R_factor_all 0.0252
_refine_ls_R_factor_gt 0.0249
_refine_ls_shift/su_max 0.000
_refine_ls_shift/su_mean 0.000
_refine_ls_structure_factor_coef Fsqd
_refine_ls_weighting_details 'w=1/[\s^2^(Fo^2^)+(0.0407P)^2^+0.6654P] where P=(Fo^2^+2Fc^2^)/3'
_refine_ls_weighting_scheme calc
_refine_ls_wR_factor_gt 0.0654
_refine_ls_wR_factor_ref 0.0656
_reflns_Friedel_coverage 0.749
_reflns_Friedel_fraction_full 0.903
_reflns_Friedel_fraction_max 0.837
_reflns_number_gt 4555
_reflns_number_total 4625
_reflns_threshold_expression 'I > 2\s(I)'
_cod_data_source_file d1nj05769c2.cif
_cod_data_source_block cm_uj08_lt
_cod_depositor_comments 'Adding full bibliography for 7061279--7061288.cif.'
_cod_original_formula_sum 'C10.40 H14 O0.80 P0.40 Se0.40'
_cod_database_code 7061285
_shelx_shelxl_version_number 2018/3
_chemical_oxdiff_formula 'C10 H10 N O P Se'
_shelx_space_group_comment
;
The symmetry employed for this shelxl refinement is uniquely defined
by the following loop, which should always be used as a source of
symmetry information in preference to the above space-group names.
They are only intended as comments.
;
_reflns_odcompleteness_completeness 99.93
_reflns_odcompleteness_iscentric 1
_reflns_odcompleteness_theta 71.98
_olex2_refinement_description
;
1. Fixed Uiso
 At 1.2 times of:
  All C(H) groups, All C(H,H) groups
 At 1.5 times of:
  All C(H,H,H) groups
2.a Ternary CH refined with riding coordinates:
 C15(H15), C16(H16)
2.b Secondary CH2 refined with riding coordinates:
 C22(H22A,H22B), C25(H25A,H25B), C17(H17A,H17B), C18(H18A,H18B), C23(H23A,
 H23B), C19(H19A,H19B), C20(H20A,H20B), C26(H26A,H26B), C21(H21A,H21B),
 C24(H24A,H24B)
2.c Aromatic/amide H refined with riding coordinates:
 C11(H11), C3(H3), C5(H5), C14(H14), C13(H13), C12(H12), C4(H4)
2.d Idealised Me refined as rotating group:
 C7(H7A,H7B,H7C), C8(H8A,H8B,H8C)
;
_olex2_submission_special_instructions 'No special instructions were received'
_oxdiff_exptl_absorpt_empirical_details
;
Empirical correction (ABSPACK) includes:
- Absorption correction using spherical harmonics
- Frame scaling
;
_oxdiff_exptl_absorpt_empirical_full_max 4.670
_oxdiff_exptl_absorpt_empirical_full_min 0.384

loop_
_space_group_symop_operation_xyz
'x, y, z'
'-x, -y, z+1/2'
'-x+1/2, y+1/2, z+1/2'
'x+1/2, -y+1/2, z'

loop_
_atom_site_label
_atom_site_type_symbol
_atom_site_fract_x
_atom_site_fract_y
_atom_site_fract_z
_atom_site_U_iso_or_equiv
_atom_site_adp_type
_atom_site_occupancy
_atom_site_site_symmetry_order
_atom_site_calc_flag
_atom_site_refinement_flags_posn
_atom_site_refinement_flags_adp
_atom_site_refinement_flags_occupancy
_atom_site_disorder_assembly
_atom_site_disorder_group
Se1 Se -0.18185(2) -0.97558(2) -0.79105(4) 0.02650(9) Uani 1 1 d . . . . .
P2 P -0.21775(3) -1.03693(4) -0.59860(7) 0.01756(13) Uani 1 1 d . . . . .
O2 O -0.14501(12) -1.16326(16) -0.2420(2) 0.0333(5) Uani 1 1 d . . . . .
C15 C -0.32190(14) -1.02797(18) -0.5806(3) 0.0231(6) Uani 1 1 d . . . . .
H15 H -0.336362 -1.052877 -0.488141 0.028 Uiso 1 1 calc R U . . .
C10 C -0.19551(13) -1.16130(17) -0.5913(3) 0.0189(5) Uani 1 1 d . . . . .
C16 C -0.16809(16) -0.9847(2) -0.4472(3) 0.0233(6) Uani 1 1 d . . . . .
H16 H -0.185346 -1.015516 -0.360797 0.028 Uiso 1 1 calc R U . . .
C2 C -0.22301(17) -1.1671(2) -0.2304(3) 0.0278(6) Uani 1 1 d . . . . .
C11 C -0.15375(15) -1.19601(19) -0.7057(3) 0.0235(5) Uani 1 1 d . . . . .
H11 H -0.139105 -1.156080 -0.777575 0.028 Uiso 1 1 calc R U . . .
C3 C -0.26234(19) -1.1446(2) -0.1080(4) 0.0357(7) Uani 1 1 d . . . . .
H3 H -0.236608 -1.122480 -0.029041 0.043 Uiso 1 1 calc R U . . .
C7 C -0.1033(2) -1.1475(3) -0.1155(4) 0.0447(8) Uani 1 1 d . . . . .
H7A H -0.049791 -1.152078 -0.134887 0.067 Uiso 1 1 calc R U . . .
H7B H -0.117251 -1.192765 -0.046215 0.067 Uiso 1 1 calc R U . . .
H7C H -0.114649 -1.087026 -0.080142 0.067 Uiso 1 1 calc R U . . .
O1 O -0.37242(11) -1.25053(16) -0.4586(2) 0.0326(5) Uani 1 1 d . . . . .
C5 C -0.37929(18) -1.1912(2) -0.2197(3) 0.0338(7) Uani 1 1 d . . . . .
H5 H -0.431554 -1.200791 -0.214827 0.041 Uiso 1 1 calc R U . . .
C1 C -0.26057(16) -1.19667(18) -0.3525(3) 0.0234(5) Uani 1 1 d . . . . .
C14 C -0.19722(17) -1.3149(2) -0.4958(3) 0.0281(6) Uani 1 1 d . . . . .
H14 H -0.212063 -1.355851 -0.425365 0.034 Uiso 1 1 calc R U . . .
C13 C -0.15603(16) -1.34808(19) -0.6099(4) 0.0304(6) Uani 1 1 d . . . . .
H13 H -0.143634 -1.410296 -0.615676 0.036 Uiso 1 1 calc R U . . .
C9 C -0.21704(14) -1.22271(18) -0.4829(3) 0.0213(5) Uani 1 1 d . . . . .
C12 C -0.13370(16) -1.28810(19) -0.7145(3) 0.0274(6) Uani 1 1 d . . . . .
H12 H -0.105284 -1.309295 -0.790814 0.033 Uiso 1 1 calc R U . . .
C4 C -0.3403(2) -1.1555(2) -0.1057(4) 0.0393(7) Uani 1 1 d . . . . .
H4 H -0.367221 -1.138399 -0.025245 0.047 Uiso 1 1 calc R U . . .
C6 C -0.33933(17) -1.2127(2) -0.3421(3) 0.0260(6) Uani 1 1 d . . . . .
C8 C -0.44710(18) -1.2879(3) -0.4416(4) 0.0437(8) Uani 1 1 d . . . . .
H8A H -0.462122 -1.318574 -0.527010 0.066 Uiso 1 1 calc R U . . .
H8B H -0.482263 -1.238997 -0.421342 0.066 Uiso 1 1 calc R U . . .
H8C H -0.447078 -1.331229 -0.364882 0.066 Uiso 1 1 calc R U . . .
C22 C -0.35262(15) -0.92923(19) -0.5917(4) 0.0313(6) Uani 1 1 d . . . . .
H22A H -0.332297 -0.892602 -0.514673 0.038 Uiso 1 1 calc R U . . .
H22B H -0.335527 -0.901972 -0.679742 0.038 Uiso 1 1 calc R U . . .
C25 C -0.43947(17) -0.9270(2) -0.5861(4) 0.0430(8) Uani 1 1 d . . . . .
H25A H -0.456967 -0.863943 -0.596010 0.052 Uiso 1 1 calc R U . . .
H25B H -0.456568 -0.949875 -0.495159 0.052 Uiso 1 1 calc R U . . .
C17 C -0.08253(17) -1.0021(2) -0.4639(4) 0.0364(7) Uani 1 1 d . . . . .
H17A H -0.072984 -1.067924 -0.460533 0.044 Uiso 1 1 calc R U . . .
H17B H -0.066121 -0.979728 -0.555564 0.044 Uiso 1 1 calc R U . . .
C18 C -0.18454(18) -0.8816(3) -0.4328(5) 0.0448(9) Uani 1 1 d . . . . .
H18A H -0.174709 -0.851517 -0.522534 0.054 Uiso 1 1 calc R U . . .
H18B H -0.237906 -0.872973 -0.410198 0.054 Uiso 1 1 calc R U . . .
C23 C -0.35857(16) -1.0876(2) -0.6948(4) 0.0383(8) Uani 1 1 d . . . . .
H23A H -0.340962 -1.066917 -0.786668 0.046 Uiso 1 1 calc R U . . .
H23B H -0.342112 -1.150888 -0.682481 0.046 Uiso 1 1 calc R U . . .
C19 C -0.0363(2) -0.9548(3) -0.3494(5) 0.0477(9) Uani 1 1 d . . . . .
H19A H -0.048246 -0.982534 -0.258726 0.057 Uiso 1 1 calc R U . . .
H19B H 0.017408 -0.964438 -0.367555 0.057 Uiso 1 1 calc R U . . .
C20 C -0.1361(2) -0.8367(3) -0.3187(4) 0.0552(11) Uani 1 1 d . . . . .
H20A H -0.145840 -0.770917 -0.317578 0.066 Uiso 1 1 calc R U . . .
H20B H -0.150429 -0.861429 -0.227243 0.066 Uiso 1 1 calc R U . . .
C26 C -0.47380(19) -0.9860(2) -0.7037(5) 0.0458(9) Uani 1 1 d . . . . .
H26A H -0.528857 -0.985459 -0.696396 0.055 Uiso 1 1 calc R U . . .
H26B H -0.459879 -0.960682 -0.794997 0.055 Uiso 1 1 calc R U . . .
C21 C -0.0522(2) -0.8532(3) -0.3427(4) 0.0499(10) Uani 1 1 d . . . . .
H21A H -0.036617 -0.824220 -0.430428 0.060 Uiso 1 1 calc R U . . .
H21B H -0.023196 -0.825734 -0.266307 0.060 Uiso 1 1 calc R U . . .
C24 C -0.44486(18) -1.0843(2) -0.6920(5) 0.0514(11) Uani 1 1 d . . . . .
H24A H -0.463041 -1.111345 -0.604498 0.062 Uiso 1 1 calc R U . . .
H24B H -0.464861 -1.120547 -0.769713 0.062 Uiso 1 1 calc R U . . .

loop_
_atom_site_aniso_label
_atom_site_aniso_U_11
_atom_site_aniso_U_22
_atom_site_aniso_U_33
_atom_site_aniso_U_23
_atom_site_aniso_U_13
_atom_site_aniso_U_12
Se1 0.03168(16) 0.02527(15) 0.02255(15) 0.00630(14) 0.00406(14) 0.00240(10)
P2 0.0184(3) 0.0176(3) 0.0167(3) 0.0000(3) 0.0002(2) 0.0013(2)
O2 0.0310(10) 0.0481(13) 0.0208(10) 0.0005(9) -0.0043(8) -0.0011(10)
C15 0.0202(13) 0.0234(15) 0.0257(16) 0.0016(11) -0.0011(10) 0.0003(9)
C10 0.0186(10) 0.0208(12) 0.0174(12) -0.0015(10) -0.0030(10) 0.0016(9)
C16 0.0229(13) 0.0286(15) 0.0183(14) -0.0035(11) 0.0000(10) -0.0041(10)
C2 0.0326(15) 0.0294(15) 0.0215(13) 0.0040(12) 0.0026(11) 0.0015(12)
C11 0.0234(12) 0.0265(13) 0.0207(13) -0.0009(11) 0.0031(10) 0.0006(11)
C3 0.0472(17) 0.0403(17) 0.0195(14) -0.0012(14) 0.0018(13) 0.0010(14)
C7 0.0425(17) 0.064(2) 0.0276(17) -0.0031(17) -0.0108(14) -0.0006(16)
O1 0.0244(9) 0.0483(13) 0.0250(11) 0.0016(9) 0.0022(8) -0.0026(9)
C5 0.0301(15) 0.0388(16) 0.0326(16) 0.0042(14) 0.0103(13) 0.0069(13)
C1 0.0289(13) 0.0226(13) 0.0188(12) 0.0041(11) 0.0025(11) 0.0038(11)
C14 0.0313(14) 0.0245(14) 0.0283(15) 0.0059(12) 0.0048(12) 0.0021(11)
C13 0.0330(14) 0.0190(13) 0.0391(16) -0.0012(13) 0.0044(13) 0.0050(11)
C9 0.0204(12) 0.0239(13) 0.0197(12) 0.0019(11) -0.0016(9) 0.0009(10)
C12 0.0267(13) 0.0290(14) 0.0264(15) -0.0059(12) 0.0045(11) 0.0047(11)
C4 0.0496(17) 0.0438(18) 0.0246(15) -0.0006(15) 0.0145(14) 0.0079(15)
C6 0.0285(13) 0.0259(13) 0.0237(13) 0.0049(11) 0.0031(11) 0.0040(12)
C8 0.0264(15) 0.063(2) 0.0413(19) 0.0034(18) 0.0022(13) -0.0084(15)
C22 0.0275(14) 0.0252(14) 0.0412(17) -0.0064(14) -0.0080(13) 0.0056(11)
C25 0.0286(15) 0.0430(18) 0.057(2) -0.0040(18) -0.0024(15) 0.0134(13)
C17 0.0245(14) 0.0402(17) 0.044(2) -0.0099(16) -0.0087(13) 0.0030(13)
C18 0.0377(18) 0.0366(19) 0.060(2) -0.0245(18) -0.0073(15) 0.0036(13)
C23 0.0284(15) 0.0261(15) 0.061(2) -0.0127(15) -0.0163(15) 0.0040(12)
C19 0.0292(16) 0.064(2) 0.050(2) -0.0032(19) -0.0128(15) -0.0112(16)
C20 0.0475(19) 0.062(2) 0.056(3) -0.034(2) 0.0015(17) -0.0093(17)
C26 0.0236(15) 0.0388(17) 0.075(3) 0.0034(18) -0.0155(17) 0.0053(13)
C21 0.0436(19) 0.063(2) 0.0432(19) -0.0146(17) -0.0022(16) -0.0251(17)
C24 0.0275(16) 0.0315(16) 0.095(3) 0.003(2) -0.0227(19) -0.0026(13)

loop_
_atom_type_symbol
_atom_type_description
_atom_type_scat_dispersion_real
_atom_type_scat_dispersion_imag
_atom_type_scat_source
C C 0.0181 0.0091 'International Tables Vol C Tables 4.2.6.8 and 6.1.1.4'
H H 0.0000 0.0000 'International Tables Vol C Tables 4.2.6.8 and 6.1.1.4'
O O 0.0492 0.0322 'International Tables Vol C Tables 4.2.6.8 and 6.1.1.4'
P P 0.2955 0.4335 'International Tables Vol C Tables 4.2.6.8 and 6.1.1.4'
Se Se -0.7943 1.1372 'International Tables Vol C Tables 4.2.6.8 and 6.1.1.4'

loop_
_geom_angle_atom_site_label_1
_geom_angle_atom_site_label_2
_geom_angle_atom_site_label_3
_geom_angle
_geom_angle_site_symmetry_1
_geom_angle_site_symmetry_3
_geom_angle_publ_flag
C15 P2 Se1 110.17(10) . . ?
C15 P2 C10 106.00(12) . . ?
C10 P2 Se1 112.24(9) . . ?
C16 P2 Se1 110.75(9) . . ?
C16 P2 C15 111.70(14) . . ?
C16 P2 C10 105.84(13) . . ?
C2 O2 C7 117.0(2) . . ?
P2 C15 H15 108.3 . . ?
C22 C15 P2 114.13(19) . . ?
C22 C15 H15 108.3 . . ?
C23 C15 P2 108.3(2) . . ?
C23 C15 H15 108.3 . . ?
C23 C15 C22 109.4(2) . . ?
C11 C10 P2 115.7(2) . . ?
C11 C10 C9 118.4(2) . . ?
C9 C10 P2 125.9(2) . . ?
P2 C16 H16 108.3 . . ?
C17 C16 P2 108.4(2) . . ?
C17 C16 H16 108.3 . . ?
C18 C16 P2 112.5(2) . . ?
C18 C16 H16 108.3 . . ?
C18 C16 C17 110.9(3) . . ?
O2 C2 C3 123.5(3) . . ?
O2 C2 C1 114.7(2) . . ?
C3 C2 C1 121.8(3) . . ?
C10 C11 H11 119.1 . . ?
C12 C11 C10 121.8(3) . . ?
C12 C11 H11 119.1 . . ?
C2 C3 H3 120.6 . . ?
C4 C3 C2 118.7(3) . . ?
C4 C3 H3 120.6 . . ?
O2 C7 H7A 109.5 . . ?
O2 C7 H7B 109.5 . . ?
O2 C7 H7C 109.5 . . ?
H7A C7 H7B 109.5 . . ?
H7A C7 H7C 109.5 . . ?
H7B C7 H7C 109.5 . . ?
C6 O1 C8 117.0(2) . . ?
C4 C5 H5 120.5 . . ?
C4 C5 C6 119.0(3) . . ?
C6 C5 H5 120.5 . . ?
C2 C1 C9 121.1(2) . . ?
C2 C1 C6 117.2(2) . . ?
C6 C1 C9 121.1(3) . . ?
C13 C14 H14 118.9 . . ?
C13 C14 C9 122.3(3) . . ?
C9 C14 H14 118.9 . . ?
C14 C13 H13 120.3 . . ?
C12 C13 C14 119.4(3) . . ?
C12 C13 H13 120.3 . . ?
C10 C9 C1 125.2(2) . . ?
C14 C9 C10 118.5(3) . . ?
C14 C9 C1 116.3(2) . . ?
C11 C12 H12 120.2 . . ?
C13 C12 C11 119.6(3) . . ?
C13 C12 H12 120.2 . . ?
C3 C4 C5 121.6(3) . . ?
C3 C4 H4 119.2 . . ?
C5 C4 H4 119.2 . . ?
O1 C6 C5 123.3(3) . . ?
O1 C6 C1 115.5(2) . . ?
C5 C6 C1 121.2(3) . . ?
O1 C8 H8A 109.5 . . ?
O1 C8 H8B 109.5 . . ?
O1 C8 H8C 109.5 . . ?
H8A C8 H8B 109.5 . . ?
H8A C8 H8C 109.5 . . ?
H8B C8 H8C 109.5 . . ?
C15 C22 H22A 109.3 . . ?
C15 C22 H22B 109.3 . . ?
H22A C22 H22B 108.0 . . ?
C25 C22 C15 111.6(2) . . ?
C25 C22 H22A 109.3 . . ?
C25 C22 H22B 109.3 . . ?
C22 C25 H25A 109.4 . . ?
C22 C25 H25B 109.4 . . ?
C22 C25 C26 111.0(3) . . ?
H25A C25 H25B 108.0 . . ?
C26 C25 H25A 109.4 . . ?
C26 C25 H25B 109.4 . . ?
C16 C17 H17A 109.2 . . ?
C16 C17 H17B 109.2 . . ?
H17A C17 H17B 107.9 . . ?
C19 C17 C16 112.1(3) . . ?
C19 C17 H17A 109.2 . . ?
C19 C17 H17B 109.2 . . ?
C16 C18 H18A 109.2 . . ?
C16 C18 H18B 109.2 . . ?
H18A C18 H18B 107.9 . . ?
C20 C18 C16 112.0(3) . . ?
C20 C18 H18A 109.2 . . ?
C20 C18 H18B 109.2 . . ?
C15 C23 H23A 109.0 . . ?
C15 C23 H23B 109.0 . . ?
H23A C23 H23B 107.8 . . ?
C24 C23 C15 113.1(3) . . ?
C24 C23 H23A 109.0 . . ?
C24 C23 H23B 109.0 . . ?
C17 C19 H19A 109.2 . . ?
C17 C19 H19B 109.2 . . ?
H19A C19 H19B 107.9 . . ?
C21 C19 C17 112.0(3) . . ?
C21 C19 H19A 109.2 . . ?
C21 C19 H19B 109.2 . . ?
C18 C20 H20A 109.3 . . ?
C18 C20 H20B 109.3 . . ?
H20A C20 H20B 107.9 . . ?
C21 C20 C18 111.8(3) . . ?
C21 C20 H20A 109.3 . . ?
C21 C20 H20B 109.3 . . ?
C25 C26 H26A 109.7 . . ?
C25 C26 H26B 109.7 . . ?
H26A C26 H26B 108.2 . . ?
C24 C26 C25 109.9(3) . . ?
C24 C26 H26A 109.7 . . ?
C24 C26 H26B 109.7 . . ?
C19 C21 C20 110.0(3) . . ?
C19 C21 H21A 109.7 . . ?
C19 C21 H21B 109.7 . . ?
C20 C21 H21A 109.7 . . ?
C20 C21 H21B 109.7 . . ?
H21A C21 H21B 108.2 . . ?
C23 C24 C26 111.3(3) . . ?
C23 C24 H24A 109.4 . . ?
C23 C24 H24B 109.4 . . ?
C26 C24 H24A 109.4 . . ?
C26 C24 H24B 109.4 . . ?
H24A C24 H24B 108.0 . . ?

loop_
_geom_bond_atom_site_label_1
_geom_bond_atom_site_label_2
_geom_bond_distance
_geom_bond_site_symmetry_2
_geom_bond_publ_flag
Se1 P2 2.1230(7) . ?
P2 C15 1.843(3) . ?
P2 C10 1.847(3) . ?
P2 C16 1.841(3) . ?
O2 C2 1.376(4) . ?
O2 C7 1.422(4) . ?
C15 H15 0.9800 . ?
C15 C22 1.534(4) . ?
C15 C23 1.527(4) . ?
C10 C11 1.401(4) . ?
C10 C9 1.410(4) . ?
C16 H16 0.9800 . ?
C16 C17 1.533(4) . ?
C16 C18 1.528(5) . ?
C2 C3 1.388(4) . ?
C2 C1 1.397(4) . ?
C11 H11 0.9300 . ?
C11 C12 1.384(4) . ?
C3 H3 0.9300 . ?
C3 C4 1.379(5) . ?
C7 H7A 0.9600 . ?
C7 H7B 0.9600 . ?
C7 H7C 0.9600 . ?
O1 C6 1.362(4) . ?
O1 C8 1.429(4) . ?
C5 H5 0.9300 . ?
C5 C4 1.380(5) . ?
C5 C6 1.389(4) . ?
C1 C9 1.500(4) . ?
C1 C6 1.407(4) . ?
C14 H14 0.9300 . ?
C14 C13 1.387(4) . ?
C14 C9 1.387(4) . ?
C13 H13 0.9300 . ?
C13 C12 1.375(4) . ?
C12 H12 0.9300 . ?
C4 H4 0.9300 . ?
C8 H8A 0.9600 . ?
C8 H8B 0.9600 . ?
C8 H8C 0.9600 . ?
C22 H22A 0.9700 . ?
C22 H22B 0.9700 . ?
C22 C25 1.527(4) . ?
C25 H25A 0.9700 . ?
C25 H25B 0.9700 . ?
C25 C26 1.528(5) . ?
C17 H17A 0.9700 . ?
C17 H17B 0.9700 . ?
C17 C19 1.518(5) . ?
C18 H18A 0.9700 . ?
C18 H18B 0.9700 . ?
C18 C20 1.522(5) . ?
C23 H23A 0.9700 . ?
C23 H23B 0.9700 . ?
C23 C24 1.517(4) . ?
C19 H19A 0.9700 . ?
C19 H19B 0.9700 . ?
C19 C21 1.502(6) . ?
C20 H20A 0.9700 . ?
C20 H20B 0.9700 . ?
C20 C21 1.510(5) . ?
C26 H26A 0.9700 . ?
C26 H26B 0.9700 . ?
C26 C24 1.518(5) . ?
C21 H21A 0.9700 . ?
C21 H21B 0.9700 . ?
C24 H24A 0.9700 . ?
C24 H24B 0.9700 . ?

loop_
_geom_torsion_atom_site_label_1
_geom_torsion_atom_site_label_2
_geom_torsion_atom_site_label_3
_geom_torsion_atom_site_label_4
_geom_torsion
_geom_torsion_site_symmetry_1
_geom_torsion_site_symmetry_2
_geom_torsion_site_symmetry_3
_geom_torsion_site_symmetry_4
_geom_torsion_publ_flag
Se1 P2 C15 C22 -55.4(2) . . . . ?
Se1 P2 C15 C23 66.7(2) . . . . ?
Se1 P2 C10 C11 4.7(2) . . . . ?
Se1 P2 C10 C9 -174.90(19) . . . . ?
Se1 P2 C16 C17 -61.5(2) . . . . ?
Se1 P2 C16 C18 61.4(2) . . . . ?
P2 C15 C22 C25 176.1(3) . . . . ?
P2 C15 C23 C24 -179.0(3) . . . . ?
P2 C10 C11 C12 -179.4(2) . . . . ?
P2 C10 C9 C1 -1.4(4) . . . . ?
P2 C10 C9 C14 178.4(2) . . . . ?
P2 C16 C17 C19 175.5(3) . . . . ?
P2 C16 C18 C20 -173.1(3) . . . . ?
O2 C2 C3 C4 -176.7(3) . . . . ?
O2 C2 C1 C9 0.8(4) . . . . ?
O2 C2 C1 C6 172.5(2) . . . . ?
C15 P2 C10 C11 125.1(2) . . . . ?
C15 P2 C10 C9 -54.6(3) . . . . ?
C15 P2 C16 C17 175.3(2) . . . . ?
C15 P2 C16 C18 -61.8(3) . . . . ?
C15 C22 C25 C26 -57.5(4) . . . . ?
C15 C23 C24 C26 55.9(5) . . . . ?
C10 P2 C15 C22 -177.0(2) . . . . ?
C10 P2 C15 C23 -55.0(2) . . . . ?
C10 P2 C16 C17 60.4(2) . . . . ?
C10 P2 C16 C18 -176.7(2) . . . . ?
C10 C11 C12 C13 1.0(4) . . . . ?
C16 P2 C15 C22 68.1(3) . . . . ?
C16 P2 C15 C23 -169.8(2) . . . . ?
C16 P2 C10 C11 -116.2(2) . . . . ?
C16 P2 C10 C9 64.2(2) . . . . ?
C16 C17 C19 C21 -55.3(4) . . . . ?
C16 C18 C20 C21 55.1(5) . . . . ?
C2 C3 C4 C5 2.3(5) . . . . ?
C2 C1 C9 C10 -88.7(3) . . . . ?
C2 C1 C9 C14 91.5(3) . . . . ?
C2 C1 C6 O1 -173.4(3) . . . . ?
C2 C1 C6 C5 6.3(4) . . . . ?
C11 C10 C9 C1 178.9(2) . . . . ?
C11 C10 C9 C14 -1.3(4) . . . . ?
C3 C2 C1 C9 -178.7(3) . . . . ?
C3 C2 C1 C6 -7.0(4) . . . . ?
C7 O2 C2 C3 8.9(4) . . . . ?
C7 O2 C2 C1 -170.6(3) . . . . ?
C1 C2 C3 C4 2.8(5) . . . . ?
C14 C13 C12 C11 -1.1(4) . . . . ?
C13 C14 C9 C10 1.1(4) . . . . ?
C13 C14 C9 C1 -179.1(3) . . . . ?
C9 C10 C11 C12 0.2(4) . . . . ?
C9 C1 C6 O1 -1.7(4) . . . . ?
C9 C1 C6 C5 178.0(3) . . . . ?
C9 C14 C13 C12 0.1(5) . . . . ?
C4 C5 C6 O1 178.1(3) . . . . ?
C4 C5 C6 C1 -1.5(4) . . . . ?
C6 C5 C4 C3 -3.0(5) . . . . ?
C6 C1 C9 C10 100.0(3) . . . . ?
C6 C1 C9 C14 -79.8(3) . . . . ?
C8 O1 C6 C5 -14.2(4) . . . . ?
C8 O1 C6 C1 165.5(3) . . . . ?
C22 C15 C23 C24 -54.1(4) . . . . ?
C22 C25 C26 C24 57.4(4) . . . . ?
C25 C26 C24 C23 -56.2(5) . . . . ?
C17 C16 C18 C20 -51.5(4) . . . . ?
C17 C19 C21 C20 57.2(4) . . . . ?
C18 C16 C17 C19 51.6(4) . . . . ?
C18 C20 C21 C19 -57.1(5) . . . . ?
C23 C15 C22 C25 54.6(4) . . . . ?
